data_1546276
loop_
_publ_author_name
'Stahl, Kenny'
'Thomasson, Ronnie'

_publ_section_title
;
 The dehydration and rehydration processes in the natural zeolite mesolite
 studied by conventional and synchrotron X-ray powder diffraction
;
_journal_name_full Zeolites
_journal_page_first 12
_journal_page_last 17
_journal_paper_doi 10.1016/0144-2449(94)90048-5
_journal_volume 14
_journal_year 1994
_chemical_formula_sum 'Al16 Ca5.33 H22.6 Na5.33 O91.3 Si24'
_chemical_formula_weight 2925.43
_space_group_IT_number 43
_symmetry_cell_setting orthorhombic
_symmetry_Int_Tables_number 43
_symmetry_space_group_name_Hall 'F 2 -2d'
_symmetry_space_group_name_H-M 'F d d 2'
_cell_angle_alpha 90.
_cell_angle_beta 90.
_cell_angle_gamma 90.
_cell_formula_units_Z 1
_cell_length_a 18.11287(8)
_cell_length_b 18.63331(8)
_cell_length_c 6.56618(3)
_cell_volume 2216.104(17)
_diffrn_ambient_temperature 293
_diffrn_radiation_probe x-ray
_diffrn_radiation_source synchrotron
_diffrn_radiation_wavelength 1.1999
_exptl_crystal_density_diffrn 2.064
_pd_proc_ls_prof_R_factor 0.0570
_pd_proc_ls_prof_wR_factor 0.0739
_refine_ls_goodness_of_fit_ref 2.82
_refine_ls_number_parameters 58
_refine_ls_number_reflns 727
_refine_ls_R_I_factor 0.0208
_cod_data_source_file Zeolites-1994-14-12-17-1.cif
_cod_data_source_block M523
_cod_original_formula_sum 'H22.6 Al16 Ca5.33 Na5.33 O91.3 Si24'
_cod_database_code 1546276

loop_
_symmetry_equiv_pos_site_id
_symmetry_equiv_pos_as_xyz
1 x,y,z
2 -x,-y,z
3 1/4-x,1/4+y,1/4+z
4 3/4+x,3/4-y,1/4+z
5 x,1/2+y,1/2+z
6 -x,1/2-y,1/2+z
7 1/4-x,3/4+y,3/4+z
8 3/4+x,1/4-y,3/4+z
9 1/2+x,y,1/2+z
10 1/2-x,-y,1/2+z
11 3/4-x,1/4+y,3/4+z
12 1/4+x,3/4-y,3/4+z
13 1/2+x,1/2+y,z
14 1/2-x,1/2-y,z
15 3/4-x,3/4+y,1/4+z
16 1/4+x,1/4-y,1/4+z

loop_
_atom_site_label
_atom_site_type_symbol
_atom_site_thermal_displace_type
_atom_site_fract_x
_atom_site_fract_y
_atom_site_fract_z
_atom_site_occupancy
_atom_site_U_iso_or_equiv
_atom_site_calc_flag
_atom_site_refinement_flags
_atom_site_disorder_assembly
_atom_site_disorder_group
Si1 Si Uiso 0.00000 0.00000 0.00000 1.000 0.0104(3) . . . .
Si2 Si Uiso 0.15300(10) 0.21270(10) 0.6215(5) 1.000 0.0104(3) . . . .
Al Al Uiso 0.03710(10) 0.09320(10) 0.6157(5) 1.000 0.0104(3) . . . .
O1 O Uiso 0.0157(2) 0.0695(2) 0.8647(8) 1.000 0.0158(5) . . . .
O2 O Uiso 0.0693(2) 0.1824(2) 0.6091(8) 1.000 0.0158(5) . . . .
O3 O Uiso 0.1001(2) 0.0328(2) 0.5171(7) 1.000 0.0158(5) . . . .
O4 O Uiso 0.2087(2) 0.1529(2) 0.7107(7) 1.000 0.0158(5) . . . .
O5 O Uiso 0.1784(2) 0.2336(2) 0.3910(7) 1.000 0.0158(5) . . . .
Ca Ca Uiso 0.22680(10) 0.02850(10) 0.6105(6) 0.163(2) 0.0219(10) . . . .
Na Na Uiso 0.22680(10) 0.02850(10) 0.6105(6) 0.163(2) 0.0219(10) . . . .
OW1 O Uiso 0.0444(4) 0.1914(3) 0.0907(12) 0.707(7) 0.072(4) . . . .
H11 H Uiso 0.03940 0.14620 0.01750 0.707(7) 0.0849 . . . .
H12 H Uiso 0.09100 0.19100 0.15930 0.707(7) 0.0849 . . . .

loop_
_geom_angle_atom_site_label_1
_geom_angle_atom_site_label_2
_geom_angle_atom_site_label_3
_geom_angle
_geom_angle_site_symmetry_1
_geom_angle_site_symmetry_2
_geom_angle_site_symmetry_3
_geom_angle_publ_flag
O1 Si1 O1 112.4(2) 1_554 . 2_554 yes
O1 Si1 O5 109.2(2) 1_554 . 7_544 yes
O1 Si1 O5 107.9(2) 1_554 . 8_454 yes
O1 Si1 O5 107.9(2) 2_554 . 7_544 yes
O1 Si1 O5 109.2(2) 2_554 . 8_454 yes
O5 Si1 O5 110.4(2) 7_544 . 8_454 yes
O2 Si2 O4 111.3(2) . . . yes
O2 Si2 O5 107.5(3) . . . yes
O2 Si2 O3 106.2(2) . . 3_555 yes
O4 Si2 O5 109.0(2) . . . yes
O3 Si2 O4 111.4(3) 3_555 . . yes
O3 Si2 O5 111.4(2) 3_555 . . yes
O1 Al O2 109.7(3) . . . yes
O1 Al O3 109.5(2) . . . yes
O1 Al O4 112.2(2) . . 8_454 yes
O2 Al O3 112.7(2) . . . yes
O2 Al O4 102.4(2) . . 8_454 yes
O3 Al O4 110.2(2) . . 8_454 yes
Si1 O1 Al 140.3(3) 1_556 . . yes
Si2 O2 Al 129.6(2) . . . yes
Si2 O3 Al 136.3(3) 7_544 . . yes
Si2 O4 Al 133.7(3) . . 16_555 yes
Si1 O5 Si2 143.2(3) 3_555 . . yes
H11 OW1 H12 108.00 . . . no

loop_
_geom_bond_atom_site_label_1
_geom_bond_atom_site_label_2
_geom_bond_distance
_geom_bond_site_symmetry_1
_geom_bond_site_symmetry_2
_geom_bond_publ_flag
Si1 O1 1.596(4) . 1_554 yes
Si1 O1 1.596(4) . 2_554 yes
Si1 O5 1.623(4) . 7_544 yes
Si1 O5 1.623(4) . 8_454 yes
Si2 O2 1.620(4) . . yes
Si2 O4 1.613(4) . . yes
Si2 O5 1.629(5) . . yes
Si2 O3 1.620(5) . 3_555 yes
Al O1 1.737(6) . . yes
Al O2 1.762(4) . . yes
Al O3 1.729(4) . . yes
Al O4 1.749(5) . 8_454 yes
OW1 H11 0.9700 . . no
OW1 H12 0.9600 . . no

loop_
_geom_hbond_atom_site_label_D
_geom_hbond_atom_site_label_H
_geom_hbond_atom_site_label_A
_geom_hbond_distance_DH
_geom_hbond_distance_HA
_geom_hbond_distance_DA
_geom_hbond_angle_DHA
_geom_hbond_site_symmetry_A
_geom_hbond_publ_flag
OW1 H11 O1 0.9700 1.8000 2.763(8) 170.00 1_554 yes
OW1 H12 O5 0.9600 2.3300 3.225(8) 154.00 . yes

loop_
_geom_torsion_atom_site_label_1
_geom_torsion_atom_site_label_2
_geom_torsion_atom_site_label_3
_geom_torsion_atom_site_label_4
_geom_torsion
_geom_torsion_site_symmetry_1
_geom_torsion_site_symmetry_2
_geom_torsion_site_symmetry_3
_geom_torsion_site_symmetry_4
_geom_torsion_publ_flag
O4 Si2 O2 Al -17.5(6) . . . . no
O5 Si2 O2 Al 101.8(4) . . . . no
O3 Si2 O2 Al -138.9(4) 3_555 . . . no
O2 Si2 O4 Al -145.2(4) . . . 16_555 no
O5 Si2 O4 Al 96.4(4) . . . 16_555 no
O3 Si2 O4 Al -26.9(5) 3_555 . . 16_555 no
O2 Si2 O5 Si1 -162.3(4) . . . 3_555 no
O4 Si2 O5 Si1 -41.6(5) . . . 3_555 no
O2 Si2 O3 Al 176.9(4) . . 3_555 3_555 no
O4 Si2 O3 Al 55.7(5) . . 3_555 3_555 no
O5 Si2 O3 Al -66.3(5) . . 3_555 3_555 no
O2 Al O1 Si1 -164.4(3) . . . 1_556 no
O3 Al O1 Si1 -40.2(4) . . . 1_556 no
O1 Al O2 Si2 92.8(4) . . . . no
O3 Al O2 Si2 -29.5(6) . . . . no
O4 Al O2 Si2 -147.9(4) 8_454 . . . no
O1 Al O3 Si2 98.9(4) . . . 7_544 no
O2 Al O3 Si2 -138.7(4) . . . 7_544 no
O4 Al O3 Si2 -24.9(5) 8_454 . . 7_544 no
O1 Al O4 Si2 -69.6(4) . . 8_454 8_454 no
O2 Al O4 Si2 172.9(4) . . 8_454 8_454 no
O3 Al O4 Si2 52.7(5) . . 8_454 8_454 no
